data_4038286
loop_
_publ_author_name
'Potopnyk, Mykhaylo A.'
'Volyniuk, Dmytro'
'Luboradzki, Roman'
'Ceborska, Magdalena'
'Hladka, Iryna'
'Danyliv, Yan'
'Grazulevicius, Juozas V.'

_publ_section_title
;
 Organolithium-Mediated Postfunctionalization of
 Thiazolo[3,2-<i>c</i>][1,3,5,2]oxadiazaborinine Fluorescent Dyes.
;
_journal_issue 9
_journal_name_full 'The Journal of organic chemistry'
_journal_page_first 6060
_journal_page_last 6072
_journal_paper_doi 10.1021/acs.joc.0c00552
_journal_volume 85
_journal_year 2020
_chemical_formula_sum 'C13 H14 B F2 N3 O S'
_chemical_formula_weight 309.14
_space_group_crystal_system monoclinic
_space_group_IT_number 14
_space_group_name_Hall '-P 2ybc'
_space_group_name_H-M_alt 'P 1 21/c 1'
_atom_sites_solution_hydrogens geom
_atom_sites_solution_primary direct
_atom_sites_solution_secondary difmap
_audit_creation_method SHELXL-97
_cell_angle_alpha 90.00
_cell_angle_beta 94.7240(10)
_cell_angle_gamma 90.00
_cell_formula_units_Z 4
_cell_length_a 15.5882(2)
_cell_length_b 11.6785(2)
_cell_length_c 7.53310(10)
_cell_measurement_reflns_used 12476
_cell_measurement_temperature 100.01(10)
_cell_measurement_theta_max 70.0380
_cell_measurement_theta_min 6.8290
_cell_volume 1366.72(3)
_computing_structure_refinement 'SHELXL-97 (Sheldrick, 2008)'
_diffrn_ambient_temperature 100.01(10)
_diffrn_measured_fraction_theta_full 0.997
_diffrn_measured_fraction_theta_max 0.997
_diffrn_measurement_device_type 'SuperNova, Dual, Cu at home/near, Eos'
_diffrn_measurement_method '\w scans'
_diffrn_radiation_monochromator mirror
_diffrn_radiation_source 'micro-focus sealed X-ray tube'
_diffrn_radiation_type CuK\a
_diffrn_radiation_wavelength 1.54184
_diffrn_reflns_av_R_equivalents 0.0378
_diffrn_reflns_av_sigmaI/netI 0.0149
_diffrn_reflns_limit_h_max 18
_diffrn_reflns_limit_h_min -18
_diffrn_reflns_limit_k_max 14
_diffrn_reflns_limit_k_min -14
_diffrn_reflns_limit_l_max 8
_diffrn_reflns_limit_l_min -9
_diffrn_reflns_number 24025
_diffrn_reflns_theta_full 69.94
_diffrn_reflns_theta_max 69.94
_diffrn_reflns_theta_min 2.84
_exptl_absorpt_coefficient_mu 2.344
_exptl_absorpt_correction_T_max 1.00000
_exptl_absorpt_correction_T_min 0.52786
_exptl_absorpt_correction_type multi-scan
_exptl_absorpt_process_details
;
CrysAlisPro 1.171.40.45a (Rigaku Oxford Diffraction, 2019)
Empirical absorption correction using spherical harmonics,
 implemented in SCALE3 ABSPACK scaling algorithm.
;
_exptl_crystal_colour yellow
_exptl_crystal_density_diffrn 1.502
_exptl_crystal_density_method 'not measured'
_exptl_crystal_description needle
_exptl_crystal_F_000 640
_exptl_crystal_size_max 0.4
_exptl_crystal_size_mid 0.05
_exptl_crystal_size_min 0.05
_refine_diff_density_max 0.293
_refine_diff_density_min -0.279
_refine_diff_density_rms 0.047
_refine_ls_extinction_method none
_refine_ls_goodness_of_fit_ref 1.063
_refine_ls_hydrogen_treatment constr
_refine_ls_matrix_type full
_refine_ls_number_parameters 193
_refine_ls_number_reflns 2573
_refine_ls_number_restraints 0
_refine_ls_restrained_S_all 1.063
_refine_ls_R_factor_all 0.0310
_refine_ls_R_factor_gt 0.0302
_refine_ls_shift/su_max 0.001
_refine_ls_shift/su_mean 0.000
_refine_ls_structure_factor_coef Fsqd
_refine_ls_weighting_details 'calc w=1/[\s^2^(Fo^2^)+(0.0483P)^2^+0.6135P] where P=(Fo^2^+2Fc^2^)/3'
_refine_ls_weighting_scheme calc
_refine_ls_wR_factor_gt 0.0847
_refine_ls_wR_factor_ref 0.0855
_reflns_number_gt 2482
_reflns_number_total 2573
_reflns_threshold_expression >2\s(I)
_cod_data_source_file jo0c00552_si_002.cif
_cod_data_source_block 2d
_cod_depositor_comments 'Adding full bibliography for 4038285--4038289.cif.'
_cod_database_code 4038286

loop_
_symmetry_equiv_pos_as_xyz
'x, y, z'
'-x, y+1/2, -z+1/2'
'-x, -y, -z'
'x, -y-1/2, z-1/2'

loop_
_atom_site_label
_atom_site_type_symbol
_atom_site_fract_x
_atom_site_fract_y
_atom_site_fract_z
_atom_site_U_iso_or_equiv
_atom_site_adp_type
_atom_site_occupancy
_atom_site_symmetry_multiplicity
_atom_site_calc_flag
_atom_site_refinement_flags
_atom_site_disorder_assembly
_atom_site_disorder_group
C1 C 1.18375(9) 0.71743(14) 0.5567(2) 0.0307(3) Uani 1 1 d . . .
H1A H 1.1883 0.7838 0.4829 0.046 Uiso 1 1 calc R . .
H1B H 1.2401 0.6953 0.6061 0.046 Uiso 1 1 calc R . .
H1C H 1.1483 0.7349 0.6515 0.046 Uiso 1 1 calc R . .
C2 C 1.20145(9) 0.53137(13) 0.4002(2) 0.0283(3) Uani 1 1 d . . .
H2A H 1.1786 0.4593 0.4355 0.042 Uiso 1 1 calc R . .
H2B H 1.2580 0.5420 0.4587 0.042 Uiso 1 1 calc R . .
H2C H 1.2047 0.5320 0.2735 0.042 Uiso 1 1 calc R . .
C3 C 1.06140(9) 0.62715(12) 0.38481(18) 0.0201(3) Uani 1 1 d . . .
C4 C 1.02368(9) 0.53499(12) 0.28333(19) 0.0226(3) Uani 1 1 d . . .
H4 H 1.0573 0.4722 0.2582 0.027 Uiso 1 1 calc R . .
C5 C 0.93823(9) 0.53696(12) 0.22163(18) 0.0219(3) Uani 1 1 d . . .
H5 H 0.9146 0.4742 0.1594 0.026 Uiso 1 1 calc R . .
C6 C 0.88587(9) 0.63196(11) 0.25067(17) 0.0194(3) Uani 1 1 d . . .
C7 C 0.92333(9) 0.72439(11) 0.34822(17) 0.0199(3) Uani 1 1 d . . .
H7 H 0.8900 0.7885 0.3675 0.024 Uiso 1 1 calc R . .
C8 C 1.00773(9) 0.72247(12) 0.41568(18) 0.0207(3) Uani 1 1 d . . .
H8 H 1.0302 0.7842 0.4824 0.025 Uiso 1 1 calc R . .
C9 C 0.79618(9) 0.63519(11) 0.18326(17) 0.0197(3) Uani 1 1 d . . .
C10 C 0.67211(9) 0.73001(12) 0.10762(17) 0.0202(3) Uani 1 1 d . . .
C11 C 0.54418(9) 0.66147(12) -0.01354(18) 0.0230(3) Uani 1 1 d . . .
H11 H 0.5054 0.6049 -0.0541 0.028 Uiso 1 1 calc R . .
C12 C 0.52380(9) 0.77314(13) -0.01739(18) 0.0230(3) Uani 1 1 d . . .
C13 C 0.44013(10) 0.82829(14) -0.0800(2) 0.0294(3) Uani 1 1 d . . .
H13A H 0.4176 0.8683 0.0173 0.044 Uiso 1 1 calc R . .
H13B H 0.3999 0.7706 -0.1236 0.044 Uiso 1 1 calc R . .
H13C H 0.4492 0.8814 -0.1739 0.044 Uiso 1 1 calc R . .
B1 B 0.67054(10) 0.51707(13) 0.0789(2) 0.0216(3) Uani 1 1 d . . .
N1 N 1.14534(8) 0.62385(10) 0.45015(16) 0.0234(3) Uani 1 1 d . . .
N2 N 0.62716(8) 0.63686(10) 0.05532(15) 0.0206(3) Uani 1 1 d . . .
N3 N 0.75370(7) 0.73302(10) 0.17983(15) 0.0209(2) Uani 1 1 d . . .
O1 O 0.76289(6) 0.53683(8) 0.12347(14) 0.0250(2) Uani 1 1 d . . .
F1 F 0.63537(5) 0.45871(7) 0.21616(11) 0.0277(2) Uani 1 1 d . . .
F2 F 0.65821(5) 0.45494(7) -0.07647(11) 0.0270(2) Uani 1 1 d . . .
S1 S 0.61222(2) 0.85287(3) 0.06801(4) 0.02280(12) Uani 1 1 d . . .

loop_
_atom_site_aniso_label
_atom_site_aniso_U_11
_atom_site_aniso_U_22
_atom_site_aniso_U_33
_atom_site_aniso_U_23
_atom_site_aniso_U_13
_atom_site_aniso_U_12
C1 0.0233(7) 0.0374(9) 0.0310(8) -0.0070(7) 0.0008(6) 0.0018(6)
C2 0.0235(7) 0.0296(8) 0.0328(8) 0.0005(6) 0.0082(6) 0.0053(6)
C3 0.0223(7) 0.0220(7) 0.0170(6) 0.0042(5) 0.0088(5) -0.0001(5)
C4 0.0256(7) 0.0196(7) 0.0237(7) 0.0011(5) 0.0082(5) 0.0028(5)
C5 0.0273(7) 0.0180(6) 0.0212(7) -0.0012(5) 0.0069(5) -0.0021(5)
C6 0.0231(7) 0.0203(7) 0.0159(6) 0.0028(5) 0.0075(5) -0.0013(5)
C7 0.0242(7) 0.0191(6) 0.0176(6) 0.0009(5) 0.0089(5) 0.0011(5)
C8 0.0249(7) 0.0191(6) 0.0190(6) -0.0007(5) 0.0074(5) -0.0024(5)
C9 0.0258(7) 0.0191(6) 0.0153(6) 0.0013(5) 0.0087(5) -0.0025(5)
C10 0.0250(7) 0.0207(6) 0.0162(6) 0.0005(5) 0.0089(5) -0.0005(5)
C11 0.0220(7) 0.0270(7) 0.0203(7) -0.0008(5) 0.0046(5) -0.0003(5)
C12 0.0237(7) 0.0287(7) 0.0174(6) -0.0006(5) 0.0066(5) 0.0015(5)
C13 0.0273(7) 0.0335(8) 0.0276(8) -0.0023(6) 0.0028(6) 0.0083(6)
B1 0.0231(7) 0.0199(7) 0.0221(8) -0.0001(6) 0.0029(6) -0.0010(6)
N1 0.0216(6) 0.0238(6) 0.0255(6) -0.0007(5) 0.0055(5) 0.0016(5)
N2 0.0230(6) 0.0215(6) 0.0179(6) 0.0004(4) 0.0059(4) -0.0013(4)
N3 0.0229(6) 0.0201(6) 0.0204(6) 0.0002(4) 0.0058(4) -0.0003(4)
O1 0.0235(5) 0.0190(5) 0.0324(6) -0.0026(4) 0.0016(4) -0.0006(4)
F1 0.0320(5) 0.0253(4) 0.0264(4) 0.0058(3) 0.0057(3) -0.0037(3)
F2 0.0290(4) 0.0258(4) 0.0260(4) -0.0065(3) 0.0017(3) 0.0002(3)
S1 0.0240(2) 0.0207(2) 0.0244(2) -0.00017(12) 0.00616(14) 0.00236(12)

loop_
_atom_type_symbol
_atom_type_description
_atom_type_scat_dispersion_real
_atom_type_scat_dispersion_imag
_atom_type_scat_source
C C 0.0181 0.0091 'International Tables Vol C Tables 4.2.6.8 and 6.1.1.4'
H H 0.0000 0.0000 'International Tables Vol C Tables 4.2.6.8 and 6.1.1.4'
B B 0.0090 0.0039 'International Tables Vol C Tables 4.2.6.8 and 6.1.1.4'
N N 0.0311 0.0180 'International Tables Vol C Tables 4.2.6.8 and 6.1.1.4'
O O 0.0492 0.0322 'International Tables Vol C Tables 4.2.6.8 and 6.1.1.4'
F F 0.0727 0.0534 'International Tables Vol C Tables 4.2.6.8 and 6.1.1.4'
S S 0.3331 0.5567 'International Tables Vol C Tables 4.2.6.8 and 6.1.1.4'

loop_
_geom_angle_atom_site_label_1
_geom_angle_atom_site_label_2
_geom_angle_atom_site_label_3
_geom_angle
_geom_angle_site_symmetry_1
_geom_angle_site_symmetry_3
_geom_angle_publ_flag
N1 C3 C4 121.13(12) . . ?
N1 C3 C8 121.60(13) . . ?
C4 C3 C8 117.27(12) . . ?
C5 C4 C3 121.09(13) . . ?
C4 C5 C6 121.32(13) . . ?
C5 C6 C7 117.78(13) . . ?
C5 C6 C9 121.50(12) . . ?
C7 C6 C9 120.72(12) . . ?
C8 C7 C6 121.73(13) . . ?
C7 C8 C3 120.75(13) . . ?
N3 C9 O1 124.22(13) . . ?
N3 C9 C6 119.86(12) . . ?
O1 C9 C6 115.89(12) . . ?
N2 C10 N3 126.69(13) . . ?
N2 C10 S1 111.31(10) . . ?
N3 C10 S1 121.99(10) . . ?
C12 C11 N2 114.98(13) . . ?
C11 C12 C13 128.61(14) . . ?
C11 C12 S1 109.44(11) . . ?
C13 C12 S1 121.95(12) . . ?
F2 B1 F1 109.78(12) . . ?
F2 B1 O1 110.02(12) . . ?
F1 B1 O1 110.28(12) . . ?
F2 B1 N2 110.32(12) . . ?
F1 B1 N2 109.37(12) . . ?
O1 B1 N2 107.03(11) . . ?
C3 N1 C1 121.22(12) . . ?
C3 N1 C2 120.46(12) . . ?
C1 N1 C2 118.04(12) . . ?
C10 N2 C11 113.13(12) . . ?
C10 N2 B1 119.05(12) . . ?
C11 N2 B1 127.81(11) . . ?
C9 N3 C10 116.26(12) . . ?
C9 O1 B1 124.28(11) . . ?
C10 S1 C12 91.13(7) . . ?

loop_
_geom_bond_atom_site_label_1
_geom_bond_atom_site_label_2
_geom_bond_distance
_geom_bond_site_symmetry_2
_geom_bond_publ_flag
C1 N1 1.4553(19) . ?
C2 N1 1.4586(18) . ?
C3 N1 1.3601(18) . ?
C3 C4 1.419(2) . ?
C3 C8 1.4231(19) . ?
C4 C5 1.374(2) . ?
C5 C6 1.4052(19) . ?
C6 C7 1.4056(19) . ?
C6 C9 1.448(2) . ?
C7 C8 1.3710(19) . ?
C9 N3 1.3197(18) . ?
C9 O1 1.3241(16) . ?
C10 N2 1.3357(18) . ?
C10 N3 1.3419(18) . ?
C10 S1 1.7244(14) . ?
C11 C12 1.342(2) . ?
C11 N2 1.3837(18) . ?
C12 C13 1.496(2) . ?
C12 S1 1.7421(14) . ?
B1 F2 1.3771(18) . ?
B1 F1 1.3882(18) . ?
B1 O1 1.4693(18) . ?
B1 N2 1.5575(19) . ?
